data_7036654
loop_
_publ_author_name
'Beil, Andreas'
'Gilliard, Robert J.'
'Gr\"utzmacher, Hansj\"org'

_publ_section_title
;
 From the parent phosphinidene-carbene adduct NHC[double bond, length as
 m-dash]PH to cationic P4-rings and P2-cycloaddition products.
;
_journal_issue 5
_journal_name_full 'Dalton transactions (Cambridge, England : 2003)'
_journal_page_first 2044
_journal_page_last 2052
_journal_paper_doi 10.1039/c5dt03014e
_journal_volume 45
_journal_year 2016
_chemical_formula_moiety 'Cl4 Ga, C34 H48 N3 P2'
_chemical_formula_sum 'C34 H48 Cl4 Ga N3 P2'
_chemical_formula_weight 772.21
_chemical_properties_physical 'Air-sensitive, Moisture-sensitive'
_space_group_crystal_system monoclinic
_space_group_IT_number 9
_space_group_name_Hall 'C -2yc'
_space_group_name_H-M_alt 'C 1 c 1'
_symmetry_space_group_name_Hall 'C -2yc'
_symmetry_space_group_name_H-M 'C 1 c 1'
_atom_sites_solution_hydrogens geom
_atom_sites_solution_primary direct
_audit_creation_date 2015-07-14
_audit_creation_method
;
Olex2 1.2
(compiled 2015.01.26 svn.r3150 for OlexSys, GUI svn.r4998)
;
_audit_update_record
;
2015-07-28 deposited with the CCDC.
2015-09-14 downloaded from the CCDC.
;
_cell_angle_alpha 90
_cell_angle_beta 115.0700(10)
_cell_angle_gamma 90
_cell_formula_units_Z 4
_cell_length_a 19.7393(3)
_cell_length_b 13.1426(2)
_cell_length_c 16.1564(2)
_cell_measurement_reflns_used 7680
_cell_measurement_temperature 100
_cell_measurement_theta_max 29.46
_cell_measurement_theta_min 2.64
_cell_volume 3796.52(10)
_computing_cell_refinement 'Bruker SAINT'
_computing_data_collection 'Bruker APEX2'
_computing_data_reduction 'Bruker SAINT'
_computing_molecular_graphics 'Olex2 (Dolomanov et al., 2009)'
_computing_publication_material 'Olex2 (Dolomanov et al., 2009)'
_computing_structure_refinement 'ShelXL (Sheldrick, 2008)'
_computing_structure_solution 'ShelXT (Sheldrick, 2015)'
_diffrn_ambient_temperature 100
_diffrn_detector 'Bruker APEX2 area detector'
_diffrn_detector_area_resol_mean 8.33
_diffrn_detector_type 'CCD area detector'
_diffrn_measured_fraction_theta_full 1.000
_diffrn_measured_fraction_theta_max 0.944
_diffrn_measurement_device 'fixed chi three-circle diffractometer'
_diffrn_measurement_device_type 'Bruker SMART Apex2'
_diffrn_measurement_method '\w and \f scans'
_diffrn_radiation_monochromator graphite
_diffrn_radiation_probe x-ray
_diffrn_radiation_type MoK\a
_diffrn_radiation_wavelength 0.71073
_diffrn_reflns_av_R_equivalents 0.0340
_diffrn_reflns_av_unetI/netI 0.0684
_diffrn_reflns_laue_measured_fraction_full 1.000
_diffrn_reflns_laue_measured_fraction_max 0.944
_diffrn_reflns_limit_h_max 30
_diffrn_reflns_limit_h_min -30
_diffrn_reflns_limit_k_max 20
_diffrn_reflns_limit_k_min -19
_diffrn_reflns_limit_l_max 22
_diffrn_reflns_limit_l_min -23
_diffrn_reflns_number 24678
_diffrn_reflns_point_group_measured_fraction_full 0.892
_diffrn_reflns_point_group_measured_fraction_max 0.770
_diffrn_reflns_theta_full 25.242
_diffrn_reflns_theta_max 33.093
_diffrn_reflns_theta_min 1.923
_diffrn_source 'sealed tube'
_diffrn_standards_number 0
_exptl_absorpt_coefficient_mu 1.118
_exptl_absorpt_correction_T_max 0.9667
_exptl_absorpt_correction_T_min 0.8132
_exptl_absorpt_correction_type numerical
_exptl_absorpt_process_details
;
SADABS-2012/1 (Bruker,2012) was used for absorption correction.
wR2(int) was 0.0678 before and 0.0610 after correction.
The Ratio of minimum to maximum transmission is 0.8412.
The \l/2 correction factor is 0.0015.
;
_exptl_crystal_colour 'clear colourless'
_exptl_crystal_colour_lustre clear
_exptl_crystal_colour_primary colourless
_exptl_crystal_density_diffrn 1.351
_exptl_crystal_description block
_exptl_crystal_F_000 1608
_exptl_crystal_recrystallization_method 'Re-crystallisation from solvent: DME/hexane'
_exptl_crystal_size_max 0.331
_exptl_crystal_size_mid 0.125
_exptl_crystal_size_min 0.094
_refine_diff_density_max 0.748
_refine_diff_density_min -0.287
_refine_diff_density_rms 0.073
_refine_ls_abs_structure_details
;
 Flack x determined using 3247 quotients [(I+)-(I-)]/[(I+)+(I-)]
 (Parsons, Flack and Wagner, Acta Cryst. B69 (2013) 249-259).
;
_refine_ls_abs_structure_Flack -0.009(5)
_refine_ls_extinction_method none
_refine_ls_goodness_of_fit_ref 0.953
_refine_ls_hydrogen_treatment constr
_refine_ls_matrix_type full
_refine_ls_number_parameters 431
_refine_ls_number_reflns 11114
_refine_ls_number_restraints 28
_refine_ls_restrained_S_all 0.952
_refine_ls_R_factor_all 0.0464
_refine_ls_R_factor_gt 0.0371
_refine_ls_shift/su_max 0.001
_refine_ls_shift/su_mean 0.000
_refine_ls_structure_factor_coef Fsqd
_refine_ls_weighting_details 'w=1/[\s^2^(Fo^2^)+(0.0261P)^2^] where P=(Fo^2^+2Fc^2^)/3'
_refine_ls_weighting_scheme calc
_refine_ls_wR_factor_gt 0.0731
_refine_ls_wR_factor_ref 0.0764
_reflns_Friedel_coverage 0.631
_reflns_friedel_fraction_full 0.784
_reflns_friedel_fraction_max 0.596
_reflns_number_gt 9562
_reflns_number_total 11114
_reflns_threshold_expression 'I > 2\s(I)'
_cod_data_source_file c5dt03014e2.cif
_cod_data_source_block 5c
_cod_depositor_comments 'Adding full bibliography for 7036646--7036654.cif.'
_cod_database_code 7036654
_shelx_space_group_comment
;
The symmetry employed for this shelxl refinement is uniquely defined
by the following loop, which should always be used as a source of
symmetry information in preference to the above space-group names.
They are only intended as comments.
;
_olex2_refinement_description
;
1. Fixed Uiso
 At 1.2 times of:
  All C(H) groups, All C(H,H) groups
 At 1.5 times of:
  All C(H,H,H) groups
2. Restrained distances
 GaY-Cl3Y = GaY-Cl2Y = GaY-Cl1Y = GaY-Cl4Y
 2.17559 with sigma of 0.05
 Cl3Y-Cl4Y = Cl3Y-Cl2Y = Cl3Y-Cl1Y = Cl4Y-Cl2Y = Cl4Y-Cl1Y = Cl2Y-Cl1Y
 3.55045 with sigma of 0.05
 GaX-Cl3X = GaX-Cl2X = GaX-Cl1X = GaX-Cl4X
 2.17559 with sigma of 0.05
 Cl3X-Cl4X = Cl3X-Cl2X = Cl3X-Cl1X = Cl4X-Cl2X = Cl4X-Cl1X = Cl2X-Cl1X
 3.55045 with sigma of 0.05
3. Uiso/Uaniso restraints and constraints
Cl1X \\sim Cl1Y: within 1.7A with sigma of 0.002 and sigma for terminal atoms
of 0.004
Uanis(GaX) = Uanis(GaY)
Uanis(Cl2X) = Uanis(Cl2Y)
Uanis(Cl3X) = Uanis(Cl3Y)
Uanis(Cl4X) = Uanis(Cl4Y)
4. Others
 Sof(GaY)=Sof(Cl3Y)=Sof(Cl4Y)=Sof(Cl1Y)=Sof(Cl2Y)=1-FVAR(1)
 Sof(GaX)=Sof(Cl3X)=Sof(Cl4X)=Sof(Cl1X)=Sof(Cl2X)=FVAR(1)
 1(DFIX)=1(DFIX)=FVAR(2)
 1(DFIX)=1(DFIX)=FVAR(3)
5.a Ternary CH refined with riding coordinates:
 C10(H10), C33(H33), C25(H25), C30(H30), C22(H22), C13(H13)
5.b Secondary CH2 refined with riding coordinates:
 C34(H34A,H34B)
5.c Aromatic/amide H refined with riding coordinates:
 C6(H6), C18(H18), C7(H7), C2(H2), C19(H19), C20(H20), C3(H3), C31(H31),
 C32(H32), C8(H8)
5.d Idealised Me refined as rotating group:
 C24(H24A,H24B,H24C), C15(H15A,H15B,H15C), C11(H11A,H11B,H11C), C26(H26A,H26B,
 H26C), C12(H12A,H12B,H12C), C29(H29A,H29B,H29C), C23(H23A,H23B,H23C), C28(H28A,
 H28B,H28C), C27(H27A,H27B,H27C), C14(H14A,H14B,H14C)
;
_shelx_shelxl_version_number 2014/7
_olex2_submission_special_instructions 'No special instructions were received'

loop_
_space_group_symop_operation_xyz
'x, y, z'
'x, -y, z+1/2'
'x+1/2, y+1/2, z'
'x+1/2, -y+1/2, z+1/2'

loop_
_atom_site_label
_atom_site_type_symbol
_atom_site_fract_x
_atom_site_fract_y
_atom_site_fract_z
_atom_site_U_iso_or_equiv
_atom_site_adp_type
_atom_site_occupancy
_atom_site_site_symmetry_order
_atom_site_calc_flag
_atom_site_refinement_flags_posn
_atom_site_refinement_flags_adp
_atom_site_refinement_flags_occupancy
_atom_site_disorder_assembly
_atom_site_disorder_group
GaX Ga 0.69554(2) 0.20312(3) 0.39336(2) 0.01759(11) Uani 0.986(3) 1 d D . P A 1
Cl3X Cl 0.65109(6) 0.22690(9) 0.24661(6) 0.0259(2) Uani 0.986(3) 1 d D . P A 1
Cl4X Cl 0.65050(6) 0.31472(8) 0.45544(6) 0.0253(2) Uani 0.986(3) 1 d D . P A 1
P1 P 0.45808(5) 0.18328(5) 0.59337(5) 0.01539(15) Uani 1 1 d . . . . .
Cl1X Cl 0.66884(5) 0.05008(6) 0.42116(6) 0.0258(2) Uani 0.986(3) 1 d D U P A 1
P2 P 0.51588(5) 0.11640(6) 0.51124(6) 0.01770(16) Uani 1 1 d . . . . .
Cl2X Cl 0.81640(5) 0.22117(9) 0.45114(7) 0.0279(2) Uani 0.986(3) 1 d D . P A 1
N2 N 0.35506(14) 0.27662(16) 0.43227(16) 0.0136(4) Uani 1 1 d . . . . .
N1 N 0.40284(13) 0.38816(17) 0.53944(16) 0.0133(4) Uani 1 1 d . . . . .
N3 N 0.49088(16) -0.00646(18) 0.50378(18) 0.0226(6) Uani 1 1 d . . . . .
C6 C 0.53876(18) 0.5348(2) 0.7351(2) 0.0232(6) Uani 1 1 d . . . . .
H6 H 0.5825 0.5750 0.7510 0.028 Uiso 1 1 calc R . . . .
C18 C 0.27704(19) 0.0173(2) 0.3672(2) 0.0237(6) Uani 1 1 d . . . . .
H18 H 0.2499 -0.0319 0.3841 0.028 Uiso 1 1 calc R . . . .
C4 C 0.44037(16) 0.4344(2) 0.62895(19) 0.0148(5) Uani 1 1 d . . . . .
C5 C 0.50419(17) 0.4929(2) 0.6480(2) 0.0176(6) Uani 1 1 d . . . . .
C10 C 0.53413(17) 0.5139(2) 0.5769(2) 0.0198(6) Uani 1 1 d . . . . .
H10 H 0.5156 0.4587 0.5300 0.024 Uiso 1 1 calc R . . . .
C7 C 0.5102(2) 0.5186(2) 0.7994(2) 0.0268(7) Uani 1 1 d . . . . .
H7 H 0.5351 0.5467 0.8590 0.032 Uiso 1 1 calc R . . . .
C2 C 0.34600(17) 0.4358(2) 0.4674(2) 0.0172(6) Uani 1 1 d . . . . .
H2 H 0.3311 0.5048 0.4654 0.021 Uiso 1 1 calc R . . . .
C33 C 0.60868(18) 0.1369(2) 0.6135(2) 0.0210(6) Uani 1 1 d . . . . .
H33 H 0.6528 0.1235 0.6000 0.025 Uiso 1 1 calc R . . . .
C19 C 0.2997(2) -0.0049(2) 0.2990(2) 0.0265(7) Uani 1 1 d . . . . .
H19 H 0.2885 -0.0696 0.2702 0.032 Uiso 1 1 calc R . . . .
C20 C 0.33806(19) 0.0657(2) 0.2724(2) 0.0243(7) Uani 1 1 d . . . . .
H20 H 0.3517 0.0496 0.2241 0.029 Uiso 1 1 calc R . . . .
C1 C 0.40845(16) 0.29045(19) 0.51773(19) 0.0127(5) Uani 1 1 d . . . . .
C24 C 0.2776(2) 0.0519(3) 0.5508(2) 0.0288(7) Uani 1 1 d . . . . .
H24A H 0.2460 -0.0067 0.5208 0.043 Uiso 1 1 calc GR . . . .
H24B H 0.2653 0.0761 0.6002 0.043 Uiso 1 1 calc GR . . . .
H24C H 0.3303 0.0316 0.5762 0.043 Uiso 1 1 calc GR . . . .
C17 C 0.29374(17) 0.1115(2) 0.4115(2) 0.0175(6) Uani 1 1 d . . . . .
C3 C 0.31544(17) 0.3663(2) 0.4002(2) 0.0177(6) Uani 1 1 d . . . . .
H3 H 0.2748 0.3768 0.3423 0.021 Uiso 1 1 calc R . . . .
C25 C 0.39617(18) 0.2395(2) 0.2814(2) 0.0213(6) Uani 1 1 d . . . . .
H25 H 0.4185 0.2921 0.3302 0.026 Uiso 1 1 calc R . . . .
C30 C 0.54916(17) 0.2346(2) 0.6836(2) 0.0186(6) Uani 1 1 d . . . . .
H30 H 0.5444 0.2945 0.7190 0.022 Uiso 1 1 calc R . . . .
C31 C 0.57994(18) 0.1388(2) 0.7385(2) 0.0222(6) Uani 1 1 d . . . . .
H31 H 0.5762 0.1209 0.7933 0.027 Uiso 1 1 calc R . . . .
C21 C 0.35719(17) 0.1602(2) 0.3149(2) 0.0180(6) Uani 1 1 d . . . . .
C32 C 0.61311(18) 0.0839(2) 0.6974(2) 0.0218(6) Uani 1 1 d . . . . .
H32 H 0.6364 0.0199 0.7184 0.026 Uiso 1 1 calc R . . . .
C34 C 0.60232(18) 0.2487(2) 0.6373(2) 0.0221(6) Uani 1 1 d . . . . .
H34A H 0.6512 0.2771 0.6797 0.026 Uiso 1 1 calc R . . . .
H34B H 0.5801 0.2919 0.5821 0.026 Uiso 1 1 calc R . . . .
C15 C 0.2747(2) 0.4326(3) 0.6682(3) 0.0301(8) Uani 1 1 d . . . . .
H15A H 0.2899 0.4598 0.7300 0.045 Uiso 1 1 calc GR . . . .
H15B H 0.2280 0.3943 0.6501 0.045 Uiso 1 1 calc GR . . . .
H15C H 0.2671 0.4888 0.6253 0.045 Uiso 1 1 calc GR . . . .
C16 C 0.33508(17) 0.1794(2) 0.38476(19) 0.0155(5) Uani 1 1 d . . . . .
C22 C 0.26370(18) 0.1373(2) 0.4808(2) 0.0210(6) Uani 1 1 d . . . . .
H22 H 0.2912 0.1989 0.5150 0.025 Uiso 1 1 calc R . . . .
C13 C 0.33587(18) 0.3620(2) 0.6668(2) 0.0221(6) Uani 1 1 d . . . . .
H13 H 0.3189 0.3357 0.6030 0.026 Uiso 1 1 calc R . . . .
C11 C 0.61937(19) 0.5141(3) 0.6169(3) 0.0283(7) Uani 1 1 d . . . . .
H11A H 0.6386 0.5764 0.6526 0.042 Uiso 1 1 calc GR . . . .
H11B H 0.6354 0.5113 0.5673 0.042 Uiso 1 1 calc GR . . . .
H11C H 0.6389 0.4547 0.6567 0.042 Uiso 1 1 calc GR . . . .
C26 C 0.3382(2) 0.2919(3) 0.1958(3) 0.0326(8) Uani 1 1 d . . . . .
H26A H 0.3160 0.2416 0.1468 0.049 Uiso 1 1 calc GR . . . .
H26B H 0.3626 0.3454 0.1760 0.049 Uiso 1 1 calc GR . . . .
H26C H 0.2989 0.3219 0.2098 0.049 Uiso 1 1 calc GR . . . .
C8 C 0.4459(2) 0.4620(2) 0.7773(2) 0.0250(7) Uani 1 1 d . . . . .
H8 H 0.4269 0.4523 0.8218 0.030 Uiso 1 1 calc R . . . .
C12 C 0.5035(2) 0.6153(3) 0.5284(2) 0.0285(7) Uani 1 1 d . . . . .
H12A H 0.4488 0.6118 0.4970 0.043 Uiso 1 1 calc GR . . . .
H12B H 0.5238 0.6285 0.4837 0.043 Uiso 1 1 calc GR . . . .
H12C H 0.5181 0.6704 0.5736 0.043 Uiso 1 1 calc GR . . . .
C29 C 0.4837(2) -0.0696(2) 0.5733(2) 0.0294(7) Uani 1 1 d . . . . .
H29A H 0.5300 -0.1081 0.6058 0.044 Uiso 1 1 calc GR . . . .
H29B H 0.4419 -0.1171 0.5444 0.044 Uiso 1 1 calc GR . . . .
H29C H 0.4742 -0.0264 0.6168 0.044 Uiso 1 1 calc GR . . . .
C23 C 0.1811(2) 0.1652(3) 0.4332(3) 0.0328(8) Uani 1 1 d . . . . .
H23A H 0.1522 0.1057 0.4004 0.049 Uiso 1 1 calc GR . . . .
H23B H 0.1742 0.2205 0.3897 0.049 Uiso 1 1 calc GR . . . .
H23C H 0.1636 0.1872 0.4788 0.049 Uiso 1 1 calc GR . . . .
C9 C 0.40851(18) 0.4188(2) 0.6908(2) 0.0183(6) Uani 1 1 d . . . . .
C28 C 0.4951(2) -0.0654(3) 0.4289(3) 0.0325(8) Uani 1 1 d . . . . .
H28A H 0.4938 -0.0190 0.3808 0.049 Uiso 1 1 calc GR . . . .
H28B H 0.4525 -0.1122 0.4039 0.049 Uiso 1 1 calc GR . . . .
H28C H 0.5418 -0.1044 0.4522 0.049 Uiso 1 1 calc GR . . . .
C27 C 0.4588(2) 0.1945(2) 0.2608(3) 0.0290(7) Uani 1 1 d . . . . .
H27A H 0.4951 0.1601 0.3154 0.044 Uiso 1 1 calc GR . . . .
H27B H 0.4838 0.2492 0.2432 0.044 Uiso 1 1 calc GR . . . .
H27C H 0.4376 0.1455 0.2106 0.044 Uiso 1 1 calc GR . . . .
C14 C 0.3464(2) 0.2702(3) 0.7294(3) 0.0352(9) Uani 1 1 d . . . . .
H14A H 0.3650 0.2934 0.7929 0.053 Uiso 1 1 calc GR . . . .
H14B H 0.3826 0.2231 0.7234 0.053 Uiso 1 1 calc GR . . . .
H14C H 0.2984 0.2355 0.7120 0.053 Uiso 1 1 calc GR . . . .
GaY Ga 0.712(3) 0.203(3) 0.388(3) 0.01759(11) Uani 0.014(3) 1 d D . P A 2
Cl3Y Cl 0.660(5) 0.246(7) 0.246(4) 0.0259(2) Uani 0.014(3) 1 d D . P A 2
Cl4Y Cl 0.649(4) 0.281(5) 0.457(5) 0.0253(2) Uani 0.014(3) 1 d D . P A 2
Cl1Y Cl 0.695(5) 0.042(3) 0.406(4) 0.025(4) Uani 0.014(3) 1 d D U P A 2
Cl2Y Cl 0.825(3) 0.253(6) 0.451(5) 0.0279(2) Uani 0.014(3) 1 d D . P A 2

loop_
_atom_site_aniso_label
_atom_site_aniso_U_11
_atom_site_aniso_U_22
_atom_site_aniso_U_33
_atom_site_aniso_U_23
_atom_site_aniso_U_13
_atom_site_aniso_U_12
GaX 0.0174(3) 0.01782(14) 0.01839(18) 0.00065(13) 0.00842(16) 0.00160(16)
Cl3X 0.0295(5) 0.0294(6) 0.0192(4) 0.0023(3) 0.0105(4) 0.0065(4)
Cl4X 0.0306(5) 0.0217(5) 0.0279(4) -0.0023(4) 0.0166(4) 0.0030(4)
P1 0.0154(4) 0.0158(3) 0.0145(4) 0.0007(3) 0.0059(3) 0.0006(3)
Cl1X 0.0301(5) 0.0176(3) 0.0315(5) 0.0015(3) 0.0147(4) -0.0010(3)
P2 0.0194(4) 0.0168(4) 0.0171(4) -0.0005(3) 0.0080(3) 0.0013(3)
Cl2X 0.0184(4) 0.0318(6) 0.0317(5) 0.0002(4) 0.0089(4) -0.0014(4)
N2 0.0132(12) 0.0144(11) 0.0115(12) 0.0004(8) 0.0036(10) -0.0003(9)
N1 0.0122(12) 0.0120(10) 0.0151(12) -0.0006(8) 0.0053(10) -0.0005(8)
N3 0.0280(16) 0.0149(11) 0.0236(14) -0.0042(10) 0.0097(13) -0.0009(10)
C6 0.0192(17) 0.0210(15) 0.0227(17) -0.0052(12) 0.0023(14) -0.0015(12)
C18 0.0226(17) 0.0195(15) 0.0232(17) -0.0006(12) 0.0040(14) -0.0053(12)
C4 0.0166(15) 0.0123(12) 0.0136(14) -0.0012(10) 0.0044(12) 0.0016(10)
C5 0.0162(15) 0.0154(13) 0.0183(15) -0.0020(11) 0.0043(12) 0.0000(11)
C10 0.0185(16) 0.0193(14) 0.0224(16) -0.0056(11) 0.0096(14) -0.0055(11)
C7 0.031(2) 0.0268(16) 0.0171(16) -0.0065(12) 0.0045(15) 0.0027(14)
C2 0.0173(15) 0.0144(13) 0.0166(14) 0.0011(10) 0.0041(12) 0.0024(11)
C33 0.0197(16) 0.0204(14) 0.0235(17) 0.0005(12) 0.0097(14) 0.0023(11)
C19 0.0291(19) 0.0165(14) 0.0289(19) -0.0091(12) 0.0075(15) -0.0050(13)
C20 0.0281(18) 0.0223(15) 0.0202(16) -0.0079(12) 0.0080(14) -0.0031(13)
C1 0.0132(13) 0.0145(12) 0.0117(13) -0.0004(10) 0.0066(11) -0.0022(10)
C24 0.0261(19) 0.0360(18) 0.0255(18) 0.0065(14) 0.0121(16) -0.0050(14)
C17 0.0154(15) 0.0178(13) 0.0135(14) 0.0004(10) 0.0006(12) -0.0022(11)
C3 0.0155(15) 0.0173(14) 0.0164(15) 0.0029(11) 0.0031(12) 0.0027(11)
C25 0.0279(18) 0.0222(14) 0.0161(15) -0.0042(11) 0.0115(14) -0.0037(12)
C30 0.0181(15) 0.0183(13) 0.0161(15) -0.0014(11) 0.0042(13) 0.0013(11)
C31 0.0226(17) 0.0225(15) 0.0159(15) 0.0027(11) 0.0027(13) 0.0016(12)
C21 0.0168(15) 0.0210(14) 0.0136(14) -0.0010(11) 0.0038(12) -0.0013(11)
C32 0.0191(16) 0.0199(14) 0.0212(16) 0.0018(12) 0.0035(14) 0.0021(12)
C34 0.0173(16) 0.0211(15) 0.0231(17) 0.0000(12) 0.0040(13) 0.0003(12)
C15 0.0284(19) 0.0269(17) 0.040(2) 0.0000(15) 0.0194(17) -0.0009(14)
C16 0.0169(15) 0.0128(12) 0.0120(14) -0.0012(10) 0.0014(12) 0.0000(10)
C22 0.0210(16) 0.0235(15) 0.0169(15) -0.0011(11) 0.0066(13) -0.0076(12)
C13 0.0277(17) 0.0198(14) 0.0257(17) -0.0030(12) 0.0180(15) -0.0028(12)
C11 0.0209(18) 0.0235(16) 0.042(2) -0.0065(14) 0.0145(16) -0.0044(13)
C26 0.041(2) 0.0310(18) 0.0258(19) 0.0050(14) 0.0146(18) -0.0014(16)
C8 0.034(2) 0.0234(15) 0.0180(16) -0.0019(12) 0.0121(15) 0.0027(13)
C12 0.0233(18) 0.0314(18) 0.0307(19) 0.0068(14) 0.0112(16) -0.0017(14)
C29 0.034(2) 0.0184(15) 0.033(2) 0.0022(13) 0.0110(17) -0.0011(13)
C23 0.0225(19) 0.045(2) 0.031(2) 0.0060(16) 0.0115(17) 0.0036(15)
C9 0.0226(16) 0.0126(12) 0.0192(15) 0.0002(11) 0.0084(13) 0.0030(11)
C28 0.038(2) 0.0249(17) 0.033(2) -0.0068(14) 0.0142(18) 0.0057(15)
C27 0.035(2) 0.0287(17) 0.0313(19) -0.0020(14) 0.0223(17) -0.0005(14)
C14 0.049(3) 0.0245(17) 0.047(2) 0.0063(15) 0.034(2) 0.0008(16)
GaY 0.0174(3) 0.01782(14) 0.01839(18) 0.00065(13) 0.00842(16) 0.00160(16)
Cl3Y 0.0295(5) 0.0294(6) 0.0192(4) 0.0023(3) 0.0105(4) 0.0065(4)
Cl4Y 0.0306(5) 0.0217(5) 0.0279(4) -0.0023(4) 0.0166(4) 0.0030(4)
Cl1Y 0.030(5) 0.019(5) 0.030(5) 0.003(5) 0.017(5) -0.002(5)
Cl2Y 0.0184(4) 0.0318(6) 0.0317(5) 0.0002(4) 0.0089(4) -0.0014(4)

loop_
_atom_type_symbol
_atom_type_description
_atom_type_scat_dispersion_real
_atom_type_scat_dispersion_imag
_atom_type_scat_source
C C 0.0033 0.0016 'International Tables Vol C Tables 4.2.6.8 and 6.1.1.4'
H H 0.0000 0.0000 'International Tables Vol C Tables 4.2.6.8 and 6.1.1.4'
N N 0.0061 0.0033 'International Tables Vol C Tables 4.2.6.8 and 6.1.1.4'
P P 0.1023 0.0942 'International Tables Vol C Tables 4.2.6.8 and 6.1.1.4'
Cl Cl 0.1484 0.1585 'International Tables Vol C Tables 4.2.6.8 and 6.1.1.4'
Ga Ga 0.2307 1.6083 'International Tables Vol C Tables 4.2.6.8 and 6.1.1.4'

loop_
_geom_angle_atom_site_label_1
_geom_angle_atom_site_label_2
_geom_angle_atom_site_label_3
_geom_angle
Cl3X GaX Cl2X 108.35(4)
Cl4X GaX Cl3X 110.61(4)
Cl4X GaX Cl1X 110.33(4)
Cl4X GaX Cl2X 108.53(4)
Cl1X GaX Cl3X 109.71(4)
Cl1X GaX Cl2X 109.27(4)
C1 P1 P2 99.55(8)
C1 P1 C30 107.53(13)
C30 P1 P2 92.30(9)
N3 P2 P1 102.12(9)
N3 P2 C33 110.23(14)
C33 P2 P1 88.56(9)
C1 N2 C3 109.9(2)
C1 N2 C16 125.3(2)
C3 N2 C16 124.4(2)
C2 N1 C4 122.8(2)
C1 N1 C4 126.5(2)
C1 N1 C2 109.9(2)
C29 N3 P2 128.1(2)
C29 N3 C28 113.2(3)
C28 N3 P2 116.7(2)
C5 C6 H6 119.5
C5 C6 C7 120.9(3)
C7 C6 H6 119.5
C19 C18 H18 119.7
C19 C18 C17 120.5(3)
C17 C18 H18 119.7
C5 C4 N1 118.9(2)
C5 C4 C9 124.0(3)
C9 C4 N1 117.1(2)
C6 C5 C4 116.9(3)
C6 C5 C10 120.7(3)
C4 C5 C10 122.4(3)
C5 C10 H10 107.8
C5 C10 C11 113.0(3)
C5 C10 C12 110.3(2)
C11 C10 H10 107.8
C11 C10 C12 110.0(3)
C12 C10 H10 107.8
C6 C7 H7 119.8
C8 C7 C6 120.5(3)
C8 C7 H7 119.8
N1 C2 H2 126.3
C3 C2 N1 107.4(2)
C3 C2 H2 126.3
P2 C33 H33 113.3
C32 C33 P2 112.8(2)
C32 C33 H33 113.2
C32 C33 C34 101.4(2)
C34 C33 P2 101.7(2)
C34 C33 H33 113.2
C18 C19 H19 119.6
C20 C19 C18 120.9(3)
C20 C19 H19 119.6
C19 C20 H20 119.4
C19 C20 C21 121.1(3)
C21 C20 H20 119.4
N2 C1 P1 122.64(19)
N2 C1 N1 106.3(2)
N1 C1 P1 129.2(2)
H24A C24 H24B 109.5
H24A C24 H24C 109.5
H24B C24 H24C 109.5
C22 C24 H24A 109.5
C22 C24 H24B 109.5
C22 C24 H24C 109.5
C18 C17 C22 119.8(3)
C16 C17 C18 116.7(3)
C16 C17 C22 123.4(3)
N2 C3 H3 126.7
C2 C3 N2 106.6(3)
C2 C3 H3 126.7
C21 C25 H25 108.2
C21 C25 C26 109.3(3)
C21 C25 C27 112.9(3)
C26 C25 H25 108.2
C27 C25 H25 108.2
C27 C25 C26 109.9(3)
P1 C30 H30 115.6
C31 C30 P1 99.7(2)
C31 C30 H30 115.6
C31 C30 C34 101.4(2)
C34 C30 P1 106.8(2)
C34 C30 H30 115.6
C30 C31 H31 125.6
C32 C31 C30 108.8(3)
C32 C31 H31 125.6
C20 C21 C25 120.5(3)
C20 C21 C16 116.6(3)
C16 C21 C25 122.7(3)
C33 C32 H32 124.8
C31 C32 C33 110.4(3)
C31 C32 H32 124.8
C33 C34 H34A 112.0
C33 C34 H34B 112.0
C30 C34 C33 98.8(2)
C30 C34 H34A 112.0
C30 C34 H34B 112.0
H34A C34 H34B 109.7
H15A C15 H15B 109.5
H15A C15 H15C 109.5
H15B C15 H15C 109.5
C13 C15 H15A 109.5
C13 C15 H15B 109.5
C13 C15 H15C 109.5
C17 C16 N2 117.5(2)
C21 C16 N2 118.5(2)
C21 C16 C17 124.0(3)
C24 C22 H22 107.4
C17 C22 C24 112.2(3)
C17 C22 H22 107.4
C17 C22 C23 110.6(3)
C23 C22 C24 111.5(3)
C23 C22 H22 107.4
C15 C13 H13 107.6
C15 C13 C14 110.8(2)
C9 C13 C15 111.4(2)
C9 C13 H13 107.6
C9 C13 C14 111.8(3)
C14 C13 H13 107.6
C10 C11 H11A 109.5
C10 C11 H11B 109.5
C10 C11 H11C 109.5
H11A C11 H11B 109.5
H11A C11 H11C 109.5
H11B C11 H11C 109.5
C25 C26 H26A 109.5
C25 C26 H26B 109.5
C25 C26 H26C 109.5
H26A C26 H26B 109.5
H26A C26 H26C 109.5
H26B C26 H26C 109.5
C7 C8 H8 119.4
C7 C8 C9 121.1(3)
C9 C8 H8 119.4
C10 C12 H12A 109.5
C10 C12 H12B 109.5
C10 C12 H12C 109.5
H12A C12 H12B 109.5
H12A C12 H12C 109.5
H12B C12 H12C 109.5
N3 C29 H29A 109.5
N3 C29 H29B 109.5
N3 C29 H29C 109.5
H29A C29 H29B 109.5
H29A C29 H29C 109.5
H29B C29 H29C 109.5
C22 C23 H23A 109.5
C22 C23 H23B 109.5
C22 C23 H23C 109.5
H23A C23 H23B 109.5
H23A C23 H23C 109.5
H23B C23 H23C 109.5
C4 C9 C13 123.5(3)
C8 C9 C4 116.6(3)
C8 C9 C13 119.9(3)
N3 C28 H28A 109.5
N3 C28 H28B 109.5
N3 C28 H28C 109.5
H28A C28 H28B 109.5
H28A C28 H28C 109.5
H28B C28 H28C 109.5
C25 C27 H27A 109.5
C25 C27 H27B 109.5
C25 C27 H27C 109.5
H27A C27 H27B 109.5
H27A C27 H27C 109.5
H27B C27 H27C 109.5
C13 C14 H14A 109.5
C13 C14 H14B 109.5
C13 C14 H14C 109.5
H14A C14 H14B 109.5
H14A C14 H14C 109.5
H14B C14 H14C 109.5
Cl3Y GaY Cl4Y 107(3)
Cl3Y GaY Cl1Y 112(3)
Cl1Y GaY Cl4Y 103(2)
Cl2Y GaY Cl3Y 111(3)
Cl2Y GaY Cl4Y 108(3)
Cl2Y GaY Cl1Y 115(3)

loop_
_geom_bond_atom_site_label_1
_geom_bond_atom_site_label_2
_geom_bond_distance
GaX Cl3X 2.1739(10)
GaX Cl4X 2.1687(8)
GaX Cl1X 2.1738(8)
GaX Cl2X 2.1752(10)
P1 P2 2.2623(10)
P1 C1 1.850(3)
P1 C30 1.895(3)
P2 N3 1.678(3)
P2 C33 1.895(3)
N2 C1 1.348(4)
N2 C3 1.388(4)
N2 C16 1.457(3)
N1 C4 1.449(4)
N1 C2 1.378(4)
N1 C1 1.348(3)
N3 C29 1.452(4)
N3 C28 1.468(4)
C6 H6 0.9500
C6 C5 1.391(4)
C6 C7 1.393(4)
C18 H18 0.9500
C18 C19 1.384(4)
C18 C17 1.397(4)
C4 C5 1.395(4)
C4 C9 1.403(4)
C5 C10 1.524(4)
C10 H10 1.0000
C10 C11 1.526(4)
C10 C12 1.533(5)
C7 H7 0.9500
C7 C8 1.380(5)
C2 H2 0.9500
C2 C3 1.349(4)
C33 H33 1.0000
C33 C32 1.495(4)
C33 C34 1.537(4)
C19 H19 0.9500
C19 C20 1.377(4)
C20 H20 0.9500
C20 C21 1.391(4)
C24 H24A 0.9800
C24 H24B 0.9800
C24 H24C 0.9800
C24 C22 1.534(4)
C17 C16 1.396(4)
C17 C22 1.511(4)
C3 H3 0.9500
C25 H25 1.0000
C25 C21 1.525(4)
C25 C26 1.534(5)
C25 C27 1.529(4)
C30 H30 1.0000
C30 C31 1.511(4)
C30 C34 1.536(4)
C31 H31 0.9500
C31 C32 1.326(4)
C21 C16 1.396(4)
C32 H32 0.9500
C34 H34A 0.9900
C34 H34B 0.9900
C15 H15A 0.9800
C15 H15B 0.9800
C15 H15C 0.9800
C15 C13 1.530(4)
C22 H22 1.0000
C22 C23 1.524(5)
C13 H13 1.0000
C13 C9 1.514(4)
C13 C14 1.530(4)
C11 H11A 0.9800
C11 H11B 0.9800
C11 H11C 0.9800
C26 H26A 0.9800
C26 H26B 0.9800
C26 H26C 0.9800
C8 H8 0.9500
C8 C9 1.396(4)
C12 H12A 0.9800
C12 H12B 0.9800
C12 H12C 0.9800
C29 H29A 0.9800
C29 H29B 0.9800
C29 H29C 0.9800
C23 H23A 0.9800
C23 H23B 0.9800
C23 H23C 0.9800
C28 H28A 0.9800
C28 H28B 0.9800
C28 H28C 0.9800
C27 H27A 0.9800
C27 H27B 0.9800
C27 H27C 0.9800
C14 H14A 0.9800
C14 H14B 0.9800
C14 H14C 0.9800
GaY Cl3Y 2.16(5)
GaY Cl4Y 2.25(5)
GaY Cl1Y 2.17(4)
GaY Cl2Y 2.14(5)
